data_7030343
loop_
_publ_author_name
'Sun, Yunqiang'
'Li, Xiaoyan'
'Sun, Hongjian'

_publ_section_title
;
 [CNN]-pincer nickel(ii) complexes of N-heterocyclic carbene (NHC):
 synthesis and catalysis of the Kumada reaction of unactivated C-Cl bonds.
;
_journal_issue 25
_journal_name_full 'Dalton transactions (Cambridge, England : 2003)'
_journal_page_first 9410
_journal_page_last 9413
_journal_paper_doi 10.1039/c4dt00461b
_journal_volume 43
_journal_year 2014
_chemical_formula_sum 'C20 H23 Br N4 Ni'
_chemical_formula_weight 458.04
_chemical_name_systematic
; 
 ? 
;
_space_group_IT_number 33
_symmetry_cell_setting orthorhombic
_symmetry_space_group_name_Hall 'P 2c -2n'
_symmetry_space_group_name_H-M 'P n a 21'
_atom_sites_solution_hydrogens geom
_atom_sites_solution_primary direct
_atom_sites_solution_secondary difmap
_audit_creation_method SHELXL-97
_cell_angle_alpha 90.00
_cell_angle_beta 90.00
_cell_angle_gamma 90.00
_cell_formula_units_Z 4
_cell_length_a 19.216(6)
_cell_length_b 10.729(4)
_cell_length_c 9.506(3)
_cell_measurement_temperature 273(2)
_cell_volume 1959.8(11)
_computing_structure_refinement 'SHELXL-97 (Sheldrick, 1997)'
_computing_structure_solution 'SHELXS-97 (Sheldrick, 1990)'
_diffrn_ambient_temperature 273(2)
_diffrn_measured_fraction_theta_full 0.992
_diffrn_measured_fraction_theta_max 0.992
_diffrn_radiation_monochromator graphite
_diffrn_radiation_source 'fine-focus sealed tube'
_diffrn_radiation_type MoK\a
_diffrn_radiation_wavelength 0.71073
_diffrn_reflns_av_R_equivalents 0.1054
_diffrn_reflns_av_sigmaI/netI 0.1166
_diffrn_reflns_limit_h_max 17
_diffrn_reflns_limit_h_min -24
_diffrn_reflns_limit_k_max 13
_diffrn_reflns_limit_k_min -13
_diffrn_reflns_limit_l_max 12
_diffrn_reflns_limit_l_min -11
_diffrn_reflns_number 10965
_diffrn_reflns_theta_full 27.50
_diffrn_reflns_theta_max 27.50
_diffrn_reflns_theta_min 2.17
_exptl_absorpt_coefficient_mu 3.040
_exptl_absorpt_correction_type none
_exptl_crystal_density_diffrn 1.552
_exptl_crystal_density_method 'not measured'
_exptl_crystal_F_000 936
_exptl_crystal_size_max 0.22
_exptl_crystal_size_mid 0.2
_exptl_crystal_size_min 0.19
_refine_diff_density_max 1.104
_refine_diff_density_min -0.879
_refine_diff_density_rms 0.124
_refine_ls_abs_structure_details 'Flack H D (1983), Acta Cryst. A39, 876-881'
_refine_ls_abs_structure_Flack 0.10(2)
_refine_ls_extinction_method none
_refine_ls_goodness_of_fit_ref 0.922
_refine_ls_hydrogen_treatment mixed
_refine_ls_matrix_type full
_refine_ls_number_parameters 239
_refine_ls_number_reflns 4247
_refine_ls_number_restraints 1
_refine_ls_restrained_S_all 0.922
_refine_ls_R_factor_all 0.1019
_refine_ls_R_factor_gt 0.0574
_refine_ls_shift/su_max 0.000
_refine_ls_shift/su_mean 0.000
_refine_ls_structure_factor_coef Fsqd
_refine_ls_weighting_details 'calc w=1/[\s^2^(Fo^2^)+(0.0681P)^2^+0.0000P] where P=(Fo^2^+2Fc^2^)/3'
_refine_ls_weighting_scheme calc
_refine_ls_wR_factor_gt 0.1252
_refine_ls_wR_factor_ref 0.1416
_reflns_number_gt 2615
_reflns_number_total 4247
_reflns_threshold_expression >2sigma(I)
_cod_data_source_file c4dt00461b2.cif
_cod_data_source_block p
_cod_depositor_comments
;
The following automatic conversions were performed:

'_symmetry_cell_setting' value 'Orthorhombic' changed to
'orthorhombic' according to
/usr/data/users/saulius/crontab/automatic-downloads/rss-feeds/RSC/lib/dictionaries/cif_core.dic
dictionary named 'cif_core.dic' version 2.4.2 from 2011-04-26.

Automatic conversion script
Id: cif_fix_values 2281 2013-09-26 08:29:07Z andrius 

 Adding full bibliography for 7030343.cif.
;
_cod_original_cell_volume 1959.7(11)
_cod_original_sg_symbol_H-M 'Pna2(1) '
_cod_database_code 7030343

loop_
_symmetry_equiv_pos_as_xyz
'x, y, z'
'-x, -y, z+1/2'
'x+1/2, -y+1/2, z'
'-x+1/2, y+1/2, z+1/2'

loop_
_atom_site_label
_atom_site_type_symbol
_atom_site_fract_x
_atom_site_fract_y
_atom_site_fract_z
_atom_site_U_iso_or_equiv
_atom_site_adp_type
_atom_site_occupancy
_atom_site_symmetry_multiplicity
_atom_site_calc_flag
_atom_site_refinement_flags
Br1 Br 0.80045(4) 0.51636(7) 0.52689(11) 0.0537(3) Uani 1 1 d .
C1 C 0.6214(5) 0.2807(10) 0.3273(10) 0.059(3) Uani 1 1 d .
H1A H 0.5934 0.2099 0.3517 0.089 Uiso 1 1 calc R
H1B H 0.6396 0.2700 0.2340 0.089 Uiso 1 1 calc R
H1C H 0.5934 0.3548 0.3306 0.089 Uiso 1 1 calc R
C2 C 0.7280(5) 0.1774(8) 0.4319(11) 0.066(3) Uani 1 1 d .
H2A H 0.7665 0.1902 0.4946 0.098 Uiso 1 1 calc R
H2B H 0.7451 0.1627 0.3385 0.098 Uiso 1 1 calc R
H2C H 0.7015 0.1066 0.4625 0.098 Uiso 1 1 calc R
C3 C 0.6818(4) 0.2926(7) 0.4319(9) 0.0394(18) Uani 1 1 d .
H3 H 0.7103 0.3641 0.4035 0.047 Uiso 1 1 calc R
C4 C 0.6541(4) 0.4308(6) 0.6365(7) 0.0281(15) Uani 1 1 d .
C5 C 0.6157(4) 0.2364(7) 0.6522(9) 0.040(2) Uani 1 1 d .
H5 H 0.6094 0.1522 0.6327 0.048 Uiso 1 1 calc R
C6 C 0.5898(4) 0.2956(7) 0.7597(8) 0.037(2) Uani 1 1 d .
H6 H 0.5613 0.2620 0.8292 0.045 Uiso 1 1 calc R
C7 C 0.5941(4) 0.5185(7) 0.8412(7) 0.0314(16) Uani 1 1 d .
C8 C 0.5774(4) 0.4945(7) 0.9821(8) 0.0425(19) Uani 1 1 d .
H8 H 0.5793 0.4133 1.0161 0.051 Uiso 1 1 calc R
C9 C 0.5583(4) 0.5892(9) 1.0700(11) 0.058(2) Uani 1 1 d .
H9 H 0.5456 0.5728 1.1625 0.070 Uiso 1 1 calc R
C10 C 0.5584(4) 0.7100(8) 1.0190(9) 0.0459(19) Uani 1 1 d .
H10 H 0.5464 0.7753 1.0786 0.055 Uiso 1 1 calc R
C11 C 0.5759(4) 0.7351(7) 0.8811(8) 0.0414(19) Uani 1 1 d .
H11 H 0.5767 0.8173 0.8501 0.050 Uiso 1 1 calc R
C12 C 0.5926(3) 0.6384(7) 0.7860(8) 0.0332(17) Uani 1 1 d .
C13 C 0.5851(3) 0.7601(5) 0.5720(8) 0.0278(14) Uani 1 1 d .
C14 C 0.5202(4) 0.8171(6) 0.5889(8) 0.0370(18) Uani 1 1 d .
H14 H 0.4906 0.7907 0.6604 0.044 Uiso 1 1 calc R
C15 C 0.4997(4) 0.9116(6) 0.5010(8) 0.0389(18) Uani 1 1 d .
H15 H 0.4572 0.9509 0.5159 0.047 Uiso 1 1 calc R
C16 C 0.5404(4) 0.9483(6) 0.3934(9) 0.044(2) Uani 1 1 d .
H16 H 0.5248 1.0097 0.3320 0.052 Uiso 1 1 calc R
C17 C 0.6053(4) 0.8956(6) 0.3732(8) 0.0366(18) Uani 1 1 d .
H17 H 0.6340 0.9239 0.3012 0.044 Uiso 1 1 calc R
C18 C 0.6270(3) 0.8015(6) 0.4600(8) 0.0287(16) Uani 1 1 d .
C19 C 0.7500(4) 0.8251(7) 0.5037(11) 0.057(3) Uani 1 1 d .
H19A H 0.7407 0.8459 0.6001 0.086 Uiso 1 1 calc R
H19B H 0.7506 0.8997 0.4481 0.086 Uiso 1 1 calc R
H19C H 0.7943 0.7843 0.4972 0.086 Uiso 1 1 calc R
C20 C 0.7102(4) 0.7039(10) 0.3021(10) 0.057(2) Uani 1 1 d .
H20A H 0.7546 0.6632 0.2980 0.085 Uiso 1 1 calc R
H20B H 0.7110 0.7770 0.2440 0.085 Uiso 1 1 calc R
H20C H 0.6748 0.6480 0.2690 0.085 Uiso 1 1 calc R
N1 N 0.6537(3) 0.3183(4) 0.5721(7) 0.0308(12) Uani 1 1 d .
N2 N 0.6126(3) 0.4184(5) 0.7514(6) 0.0316(13) Uani 1 1 d .
N3 N 0.6112(3) 0.6597(5) 0.6491(6) 0.0289(13) Uani 1 1 d .
N4 N 0.6948(3) 0.7404(5) 0.4507(7) 0.0360(14) Uani 1 1 d .
Ni1 Ni 0.68703(4) 0.58373(7) 0.56628(9) 0.0276(2) Uani 1 1 d .

loop_
_atom_site_aniso_label
_atom_site_aniso_U_11
_atom_site_aniso_U_22
_atom_site_aniso_U_33
_atom_site_aniso_U_23
_atom_site_aniso_U_13
_atom_site_aniso_U_12
Br1 0.0446(4) 0.0558(5) 0.0608(6) 0.0018(5) 0.0036(4) 0.0045(3)
C1 0.061(6) 0.082(7) 0.035(5) -0.003(5) -0.004(4) -0.006(5)
C2 0.072(6) 0.070(6) 0.056(6) -0.017(5) -0.005(5) 0.026(5)
C3 0.047(5) 0.031(4) 0.040(5) -0.006(3) 0.006(4) 0.001(3)
C4 0.032(4) 0.031(4) 0.022(4) 0.003(3) 0.003(3) 0.000(3)
C5 0.049(5) 0.026(4) 0.045(5) 0.007(4) -0.011(4) -0.011(3)
C6 0.040(4) 0.032(4) 0.041(5) 0.020(4) -0.003(3) -0.010(3)
C7 0.031(4) 0.041(4) 0.023(4) 0.002(3) 0.004(3) 0.002(3)
C8 0.040(4) 0.050(5) 0.038(5) 0.016(4) 0.004(3) 0.009(4)
C9 0.059(5) 0.091(6) 0.024(4) 0.000(5) 0.015(5) 0.004(5)
C10 0.054(4) 0.058(5) 0.026(4) -0.015(4) 0.007(4) 0.006(4)
C11 0.048(5) 0.041(4) 0.035(5) -0.007(4) -0.001(4) 0.012(4)
C12 0.027(4) 0.044(4) 0.028(4) 0.006(4) 0.003(3) 0.004(3)
C13 0.035(3) 0.024(3) 0.025(4) -0.009(3) 0.004(4) -0.002(3)
C14 0.040(4) 0.034(4) 0.036(5) -0.006(3) 0.006(3) -0.005(3)
C15 0.033(4) 0.036(4) 0.047(5) -0.003(4) -0.003(3) 0.004(3)
C16 0.053(5) 0.030(4) 0.048(5) 0.009(4) -0.013(4) 0.007(4)
C17 0.038(4) 0.036(4) 0.035(5) 0.007(3) 0.000(3) -0.001(3)
C18 0.026(4) 0.029(4) 0.032(4) 0.002(3) 0.003(3) 0.003(3)
C19 0.041(4) 0.039(4) 0.092(8) 0.012(5) -0.010(5) -0.014(3)
C20 0.064(6) 0.074(6) 0.032(5) 0.010(4) 0.014(4) 0.032(5)
N1 0.038(3) 0.023(3) 0.031(3) 0.000(3) -0.001(3) -0.004(2)
N2 0.035(3) 0.030(3) 0.030(3) 0.008(3) 0.002(3) 0.001(3)
N3 0.039(3) 0.025(3) 0.022(3) 0.008(2) 0.011(2) 0.004(2)
N4 0.040(4) 0.029(3) 0.039(4) 0.005(3) 0.011(3) 0.001(3)
Ni1 0.0310(4) 0.0257(4) 0.0261(4) 0.0020(4) 0.0052(4) -0.0001(3)

loop_
_atom_type_symbol
_atom_type_description
_atom_type_scat_dispersion_real
_atom_type_scat_dispersion_imag
_atom_type_scat_source
C C 0.0033 0.0016 'International Tables Vol C Tables 4.2.6.8 and 6.1.1.4'
H H 0.0000 0.0000 'International Tables Vol C Tables 4.2.6.8 and 6.1.1.4'
N N 0.0061 0.0033 'International Tables Vol C Tables 4.2.6.8 and 6.1.1.4'
Br Br -0.2901 2.4595 'International Tables Vol C Tables 4.2.6.8 and 6.1.1.4'
Ni Ni 0.3393 1.1124 'International Tables Vol C Tables 4.2.6.8 and 6.1.1.4'

loop_
_geom_angle_atom_site_label_1
_geom_angle_atom_site_label_2
_geom_angle_atom_site_label_3
_geom_angle
N1 C3 C2 111.6(7)
N1 C3 C1 109.1(6)
C2 C3 C1 111.9(7)
N1 C4 N2 105.8(6)
N1 C4 Ni1 128.3(5)
N2 C4 Ni1 124.6(5)
C6 C5 N1 109.1(7)
C5 C6 N2 107.2(6)
C12 C7 C8 121.8(7)
C12 C7 N2 118.6(6)
C8 C7 N2 119.6(6)
C9 C8 C7 120.6(7)
C8 C9 C10 118.8(8)
C11 C10 C9 121.0(8)
C10 C11 C12 121.3(8)
N3 C12 C7 120.6(6)
N3 C12 C11 123.0(7)
C7 C12 C11 116.3(7)
N3 C13 C14 126.7(6)
N3 C13 C18 115.8(5)
C14 C13 C18 117.4(6)
C15 C14 C13 120.6(7)
C16 C15 C14 120.8(7)
C15 C16 C17 120.6(7)
C18 C17 C16 119.5(7)
C17 C18 C13 121.0(6)
C17 C18 N4 124.5(6)
C13 C18 N4 114.5(6)
C4 N1 C5 108.9(6)
C4 N1 C3 125.3(6)
C5 N1 C3 125.5(6)
C4 N2 C6 108.9(6)
C4 N2 C7 123.8(5)
C6 N2 C7 127.2(6)
C12 N3 C13 122.3(6)
C12 N3 Ni1 122.5(5)
C13 N3 Ni1 113.6(4)
C18 N4 C19 110.0(5)
C18 N4 C20 110.5(6)
C19 N4 C20 109.9(7)
C18 N4 Ni1 106.0(4)
C19 N4 Ni1 112.2(5)
C20 N4 Ni1 108.2(5)
N3 Ni1 C4 88.2(3)
N3 Ni1 N4 85.6(2)
C4 Ni1 N4 161.2(3)
N3 Ni1 Br1 161.0(2)
C4 Ni1 Br1 95.8(2)
N4 Ni1 Br1 95.85(16)

loop_
_geom_bond_atom_site_label_1
_geom_bond_atom_site_label_2
_geom_bond_distance
Br1 Ni1 2.3266(13)
C1 C3 1.534(12)
C2 C3 1.522(11)
C3 N1 1.464(10)
C4 N1 1.353(8)
C4 N2 1.359(8)
C4 Ni1 1.881(7)
C5 C6 1.302(11)
C5 N1 1.373(9)
C6 N2 1.390(9)
C7 C12 1.389(10)
C7 C8 1.401(10)
C7 N2 1.418(9)
C8 C9 1.365(12)
C9 C10 1.383(12)
C10 C11 1.381(11)
C11 C12 1.413(10)
C12 N3 1.369(9)
C13 N3 1.396(8)
C13 C14 1.398(9)
C13 C18 1.407(9)
C14 C15 1.371(10)
C15 C16 1.348(11)
C16 C17 1.382(10)
C17 C18 1.369(9)
C18 N4 1.462(8)
C19 N4 1.485(9)
C20 N4 1.495(11)
N3 Ni1 1.847(5)
N4 Ni1 2.013(6)
